data_4065745
loop_
_publ_author_name
'Moore, Angela'
'Ortin, Yannick'
'M\"uller-Bunz, Helge'
'McGlinchey, Michael J.'

_publ_section_title
;
 Alkynyl-Dicobalt Hexacarbonyl Complexes of Menthyl Cations: Isolobal
 Substitution of [Co(CO)3]+by Fe(CO)3as a Structural Model&#x2020;
;
_journal_issue 21
_journal_name_full Organometallics
_journal_page_first 4882
_journal_paper_doi 10.1021/om100107x
_journal_volume 29
_journal_year 2010
_chemical_absolute_configuration ad
_chemical_formula_moiety 'C24 H24 O7 Co2'
_chemical_formula_sum 'C24 H24 Co2 O7'
_chemical_formula_weight 542.29
_chemical_name_systematic
; 
 ? 
;
_space_group_IT_number 1
_symmetry_cell_setting triclinic
_symmetry_space_group_name_Hall 'P 1'
_symmetry_space_group_name_H-M 'P 1'
_atom_sites_solution_hydrogens geom
_atom_sites_solution_primary direct
_atom_sites_solution_secondary difmap
_audit_creation_method SHELXL-97
_cell_angle_alpha 81.668(3)
_cell_angle_beta 80.035(3)
_cell_angle_gamma 79.356(2)
_cell_formula_units_Z 2
_cell_length_a 9.4908(13)
_cell_length_b 10.4920(15)
_cell_length_c 12.4810(18)
_cell_measurement_reflns_used 5309
_cell_measurement_temperature 100(2)
_cell_measurement_theta_max 31.19
_cell_measurement_theta_min 2.21
_cell_volume 1194.8(3)
_computing_cell_refinement 'Bruker SAINT'
_computing_data_collection 'Bruker SMART'
_computing_data_reduction 'Bruker SAINT'
_computing_molecular_graphics 'Bruker SHELXTL'
_computing_publication_material 'Bruker SHELXTL'
_computing_structure_refinement 'SHELXL-97 (Sheldrick, 1997)'
_computing_structure_solution 'SHELXS-97 (Sheldrick, 1990)'
_diffrn_ambient_temperature 100(2)
_diffrn_detector_area_resol_mean 8.366
_diffrn_measured_fraction_theta_full 0.996
_diffrn_measured_fraction_theta_max 0.930
_diffrn_measurement_device_type 'CCD area detector'
_diffrn_measurement_method '\f and \w scans'
_diffrn_radiation_monochromator graphite
_diffrn_radiation_source 'sealed tube'
_diffrn_radiation_type MoK\a
_diffrn_radiation_wavelength 0.71073
_diffrn_reflns_av_R_equivalents 0.0250
_diffrn_reflns_av_sigmaI/netI 0.0464
_diffrn_reflns_limit_h_max 14
_diffrn_reflns_limit_h_min -13
_diffrn_reflns_limit_k_max 15
_diffrn_reflns_limit_k_min -15
_diffrn_reflns_limit_l_max 18
_diffrn_reflns_limit_l_min -18
_diffrn_reflns_number 28125
_diffrn_reflns_theta_full 30.00
_diffrn_reflns_theta_max 32.03
_diffrn_reflns_theta_min 1.67
_exptl_absorpt_coefficient_mu 1.429
_exptl_absorpt_correction_T_max 0.5351
_exptl_absorpt_correction_T_min 0.4414
_exptl_absorpt_correction_type multi-scan
_exptl_absorpt_process_details
; 
 SADABS v.2.10 (Bruker,2003) was used for absorption correction. 
 R(int) for selected reflections was 0.041 before and 0.023 after 
 correction. The Ratio of minimum to maximum transmission is 0.824960. 
 The \l/2 correction factor is 0.0015 
;
_exptl_crystal_colour red
_exptl_crystal_density_diffrn 1.507
_exptl_crystal_density_method 'not measured'
_exptl_crystal_description block
_exptl_crystal_F_000 556
_exptl_crystal_size_max 0.60
_exptl_crystal_size_mid 0.50
_exptl_crystal_size_min 0.50
_refine_diff_density_max 0.729
_refine_diff_density_min -0.315
_refine_diff_density_rms 0.079
_refine_ls_abs_structure_details 'Flack H D (1983), Acta Cryst. A39, 876-881'
_refine_ls_abs_structure_Flack 0.005(9)
_refine_ls_extinction_method none
_refine_ls_goodness_of_fit_ref 0.992
_refine_ls_hydrogen_treatment constr
_refine_ls_matrix_type full
_refine_ls_number_parameters 603
_refine_ls_number_reflns 15022
_refine_ls_number_restraints 3
_refine_ls_restrained_S_all 0.992
_refine_ls_R_factor_all 0.0429
_refine_ls_R_factor_gt 0.0363
_refine_ls_shift/su_max 0.003
_refine_ls_shift/su_mean 0.000
_refine_ls_structure_factor_coef Fsqd
_refine_ls_weighting_details 'calc w=1/[\s^2^(Fo^2^)+(0.0464P)^2^+0.0000P] where P=(Fo^2^+2Fc^2^)/3'
_refine_ls_weighting_scheme calc
_refine_ls_wR_factor_gt 0.0824
_refine_ls_wR_factor_ref 0.0854
_reflns_number_gt 13152
_reflns_number_total 15022
_reflns_threshold_expression I>2\s(I)
_cod_data_source_file om100107x_si_001.cif
_cod_data_source_block mjm222(8)
_cod_original_formula_sum 'C24 H24 O7 Co2'
_cod_database_code 4065745

loop_
_symmetry_equiv_pos_as_xyz
'x, y, z'

loop_
_atom_site_label
_atom_site_type_symbol
_atom_site_fract_x
_atom_site_fract_y
_atom_site_fract_z
_atom_site_U_iso_or_equiv
_atom_site_adp_type
_atom_site_occupancy
_atom_site_symmetry_multiplicity
_atom_site_calc_flag
_atom_site_refinement_flags
Co1 Co 0.11789(3) 0.74104(3) 0.39090(2) 0.01268(8) Uani 1 1 d .
Co2 Co 0.15987(3) 0.93043(3) 0.25768(2) 0.01357(8) Uani 1 1 d .
C1 C 0.3369(2) 1.0387(2) 0.49666(19) 0.0164(4) Uani 1 1 d .
H1 H 0.3084 1.0926 0.5591 0.020 Uiso 1 1 calc R
C2 C 0.3687(3) 1.1353(3) 0.3924(2) 0.0201(6) Uani 1 1 d .
H2 H 0.3950 1.0842 0.3281 0.024 Uiso 1 1 calc R
C3 C 0.4980(4) 1.2028(4) 0.3981(3) 0.0502(10) Uani 1 1 d .
H3A H 0.5089 1.2698 0.3352 0.075 Uiso 1 1 calc R
H3B H 0.5868 1.1379 0.3966 0.075 Uiso 1 1 calc R
H3C H 0.4805 1.2436 0.4661 0.075 Uiso 1 1 calc R
C4 C 0.2415(3) 1.2427(2) 0.3706(2) 0.0284(6) Uani 1 1 d .
H4A H 0.2102 1.2913 0.4343 0.043 Uiso 1 1 calc R
H4B H 0.1609 1.2035 0.3573 0.043 Uiso 1 1 calc R
H4C H 0.2716 1.3023 0.3061 0.043 Uiso 1 1 calc R
C5 C 0.4748(3) 0.9430(3) 0.5206(2) 0.0192(6) Uani 1 1 d .
H5A H 0.5067 0.8871 0.4606 0.023 Uiso 1 1 calc R
H5B H 0.5529 0.9936 0.5213 0.023 Uiso 1 1 calc R
C6 C 0.4541(3) 0.8559(2) 0.6290(2) 0.0194(4) Uani 1 1 d .
H6A H 0.4293 0.9105 0.6901 0.023 Uiso 1 1 calc R
H6B H 0.5458 0.7958 0.6387 0.023 Uiso 1 1 calc R
C7 C 0.3335(3) 0.7769(3) 0.6318(2) 0.0177(5) Uani 1 1 d .
H7 H 0.3625 0.7179 0.5728 0.021 Uiso 1 1 calc R
C8 C 0.3051(3) 0.6940(3) 0.7424(2) 0.0247(5) Uani 1 1 d .
H8A H 0.2697 0.7514 0.8001 0.037 Uiso 1 1 calc R
H8B H 0.3954 0.6376 0.7582 0.037 Uiso 1 1 calc R
H8C H 0.2322 0.6400 0.7398 0.037 Uiso 1 1 calc R
C9 C 0.1975(2) 0.8710(2) 0.60916(18) 0.0153(4) Uani 1 1 d .
H9A H 0.1669 0.9261 0.6698 0.018 Uiso 1 1 calc R
H9B H 0.1195 0.8196 0.6102 0.018 Uiso 1 1 calc R
C10 C 0.2101(3) 0.9616(3) 0.5003(2) 0.0135(5) Uani 1 1 d .
O1 O 0.07436(17) 1.04759(16) 0.49971(13) 0.0164(3) Uani 1 1 d .
H1O1 H 0.0563 1.0875 0.5554 0.025 Uiso 1 1 calc R
C11 C 0.2232(3) 0.8862(3) 0.4035(2) 0.0136(5) Uani 1 1 d .
C12 C 0.3031(3) 0.8029(3) 0.3358(2) 0.0137(5) Uani 1 1 d .
C13 C 0.4475(3) 0.7365(3) 0.2943(2) 0.0131(5) Uani 1 1 d .
C14 C 0.4742(3) 0.6020(3) 0.2892(2) 0.0187(6) Uani 1 1 d .
H14 H 0.3978 0.5526 0.3133 0.022 Uiso 1 1 calc R
C15 C 0.6119(3) 0.5395(3) 0.2492(2) 0.0212(6) Uani 1 1 d .
H15 H 0.6291 0.4479 0.2459 0.025 Uiso 1 1 calc R
C16 C 0.7232(3) 0.6103(3) 0.2144(2) 0.0223(6) Uani 1 1 d .
H16 H 0.8172 0.5670 0.1881 0.027 Uiso 1 1 calc R
C17 C 0.6992(3) 0.7442(3) 0.2173(3) 0.0240(6) Uani 1 1 d .
H17 H 0.7764 0.7926 0.1929 0.029 Uiso 1 1 calc R
C18 C 0.5619(3) 0.8072(3) 0.2562(3) 0.0224(6) Uani 1 1 d .
H18 H 0.5451 0.8992 0.2571 0.027 Uiso 1 1 calc R
C19 C 0.0954(3) 0.6334(3) 0.2966(2) 0.0178(6) Uani 1 1 d .
O19 O 0.0841(3) 0.5637(2) 0.23836(17) 0.0271(5) Uani 1 1 d .
C20 C -0.0645(3) 0.8068(3) 0.4546(2) 0.0197(6) Uani 1 1 d .
O20 O -0.1757(2) 0.8490(2) 0.49401(19) 0.0319(5) Uani 1 1 d .
C21 C 0.1701(3) 0.6114(3) 0.4922(2) 0.0176(6) Uani 1 1 d .
O21 O 0.2027(3) 0.5223(2) 0.55283(17) 0.0256(5) Uani 1 1 d .
C22 C -0.0100(3) 1.0411(3) 0.2958(2) 0.0205(6) Uani 1 1 d .
O22 O -0.1162(2) 1.1063(2) 0.31722(18) 0.0276(5) Uani 1 1 d .
C23 C 0.1277(4) 0.8635(3) 0.1406(3) 0.0222(6) Uani 1 1 d .
O23 O 0.1037(3) 0.8257(2) 0.06619(19) 0.0362(6) Uani 1 1 d .
C24 C 0.2747(4) 1.0374(3) 0.1765(2) 0.0221(6) Uani 1 1 d .
O24 O 0.3468(3) 1.1016(2) 0.12045(19) 0.0358(6) Uani 1 1 d .
Co3 Co 0.97886(3) 0.42807(3) 0.84734(2) 0.01244(8) Uani 1 1 d .
Co4 Co 0.94541(3) 0.23243(3) 0.97405(2) 0.01403(8) Uani 1 1 d .
C25 C 0.7795(2) 0.2612(2) 0.65259(19) 0.0165(4) Uani 1 1 d .
H25 H 0.8049 0.2001 0.5951 0.020 Uiso 1 1 calc R
C26 C 0.8013(3) 0.3967(3) 0.5903(2) 0.0194(5) Uani 1 1 d .
H26 H 0.8948 0.4160 0.6055 0.023 Uiso 1 1 calc R
C27 C 0.6818(3) 0.5093(3) 0.6242(2) 0.0278(5) Uani 1 1 d .
H27A H 0.7078 0.5921 0.5863 0.042 Uiso 1 1 calc R
H27B H 0.6709 0.5109 0.7036 0.042 Uiso 1 1 calc R
H27C H 0.5901 0.4968 0.6046 0.042 Uiso 1 1 calc R
C28 C 0.8158(4) 0.3920(3) 0.4670(2) 0.0339(6) Uani 1 1 d .
H28A H 0.7257 0.3728 0.4495 0.051 Uiso 1 1 calc R
H28B H 0.8965 0.3236 0.4445 0.051 Uiso 1 1 calc R
H28C H 0.8345 0.4766 0.4279 0.051 Uiso 1 1 calc R
C29 C 0.6212(3) 0.2508(3) 0.7021(2) 0.0208(6) Uani 1 1 d .
H29A H 0.5901 0.3060 0.7626 0.025 Uiso 1 1 calc R
H29B H 0.5580 0.2839 0.6454 0.025 Uiso 1 1 calc R
C30 C 0.6038(3) 0.1110(3) 0.7451(2) 0.0252(5) Uani 1 1 d .
H30A H 0.6251 0.0578 0.6831 0.030 Uiso 1 1 calc R
H30B H 0.5020 0.1086 0.7794 0.030 Uiso 1 1 calc R
C31 C 0.7039(3) 0.0518(3) 0.8287(2) 0.0218(6) Uani 1 1 d .
H31 H 0.6764 0.1031 0.8929 0.026 Uiso 1 1 calc R
C32 C 0.6899(3) -0.0901(3) 0.8697(3) 0.0343(6) Uani 1 1 d .
H32A H 0.7194 -0.1428 0.8084 0.051 Uiso 1 1 calc R
H32B H 0.5889 -0.0957 0.9012 0.051 Uiso 1 1 calc R
H32C H 0.7524 -0.1230 0.9259 0.051 Uiso 1 1 calc R
C33 C 0.8598(3) 0.0643(2) 0.7790(2) 0.0189(4) Uani 1 1 d .
H33A H 0.8896 0.0108 0.7173 0.023 Uiso 1 1 calc R
H33B H 0.9235 0.0283 0.8349 0.023 Uiso 1 1 calc R
C34 C 0.8827(3) 0.2043(3) 0.7376(2) 0.0145(5) Uani 1 1 d .
O2 O 1.03076(16) 0.18954(16) 0.68057(13) 0.0166(3) Uani 1 1 d .
H1O2 H 1.0529 0.2636 0.6574 0.025 Uiso 1 1 calc R
C35 C 0.8757(3) 0.2848(3) 0.8309(2) 0.0127(5) Uani 1 1 d .
C36 C 0.7964(3) 0.3610(3) 0.9029(2) 0.0125(5) Uani 1 1 d .
C37 C 0.6502(3) 0.4251(3) 0.9478(2) 0.0148(6) Uani 1 1 d .
C38 C 0.6202(3) 0.5606(3) 0.9495(2) 0.0182(6) Uani 1 1 d .
H38 H 0.6945 0.6118 0.9232 0.022 Uiso 1 1 calc R
C39 C 0.4827(3) 0.6197(3) 0.9895(3) 0.0235(6) Uani 1 1 d .
H39 H 0.4633 0.7119 0.9894 0.028 Uiso 1 1 calc R
C40 C 0.3735(3) 0.5487(3) 1.0294(2) 0.0221(6) Uani 1 1 d .
H40 H 0.2792 0.5909 1.0563 0.027 Uiso 1 1 calc R
C41 C 0.4027(4) 0.4147(3) 1.0297(3) 0.0278(7) Uani 1 1 d .
H41 H 0.3282 0.3644 1.0585 0.033 Uiso 1 1 calc R
C42 C 0.5395(3) 0.3527(3) 0.9887(3) 0.0245(7) Uani 1 1 d .
H42 H 0.5576 0.2606 0.9885 0.029 Uiso 1 1 calc R
C43 C 0.9334(3) 0.5643(3) 0.7467(2) 0.0172(5) Uani 1 1 d .
O43 O 0.9077(3) 0.6556(2) 0.68977(18) 0.0262(5) Uani 1 1 d .
C44 C 0.9919(3) 0.5357(3) 0.9460(2) 0.0184(6) Uani 1 1 d .
O44 O 0.9986(3) 0.6064(2) 1.00485(18) 0.0298(5) Uani 1 1 d .
C45 C 1.1680(3) 0.3733(3) 0.7935(2) 0.0197(6) Uani 1 1 d .
O45 O 1.2863(2) 0.3380(2) 0.7637(2) 0.0326(5) Uani 1 1 d .
C46 C 1.1129(3) 0.1235(3) 0.9291(2) 0.0203(6) Uani 1 1 d .
O46 O 1.2165(3) 0.0574(2) 0.89971(19) 0.0304(5) Uani 1 1 d .
C47 C 0.9790(4) 0.2958(3) 1.0929(2) 0.0213(6) Uani 1 1 d .
O47 O 1.0001(3) 0.3355(2) 1.1670(2) 0.0385(6) Uani 1 1 d .
C48 C 0.8356(4) 0.1178(3) 1.0481(3) 0.0228(6) Uani 1 1 d .
O48 O 0.7654(3) 0.0476(2) 1.0993(2) 0.0371(6) Uani 1 1 d .

loop_
_atom_site_aniso_label
_atom_site_aniso_U_11
_atom_site_aniso_U_22
_atom_site_aniso_U_33
_atom_site_aniso_U_23
_atom_site_aniso_U_13
_atom_site_aniso_U_12
Co1 0.01289(17) 0.01151(17) 0.01434(17) -0.00216(14) -0.00090(13) -0.00439(14)
Co2 0.01602(18) 0.01130(17) 0.01377(17) -0.00132(14) -0.00181(13) -0.00375(14)
C1 0.0175(10) 0.0134(10) 0.0208(11) -0.0052(8) -0.0040(8) -0.0055(8)
C2 0.0214(13) 0.0178(12) 0.0236(13) -0.0018(10) -0.0042(10) -0.0097(10)
C3 0.0436(19) 0.047(2) 0.066(2) 0.0258(18) -0.0244(17) -0.0332(17)
C4 0.0352(14) 0.0150(11) 0.0345(14) 0.0008(10) -0.0053(11) -0.0056(10)
C5 0.0123(12) 0.0216(13) 0.0244(13) -0.0051(11) -0.0041(10) -0.0013(9)
C6 0.0185(11) 0.0191(11) 0.0228(11) -0.0033(9) -0.0087(9) -0.0026(9)
C7 0.0203(12) 0.0154(11) 0.0191(12) -0.0015(9) -0.0072(9) -0.0032(9)
C8 0.0270(13) 0.0242(13) 0.0233(12) 0.0003(10) -0.0071(10) -0.0044(10)
C9 0.0144(10) 0.0178(10) 0.0147(10) -0.0040(8) -0.0022(8) -0.0038(8)
C10 0.0114(12) 0.0130(12) 0.0175(13) -0.0063(10) -0.0024(10) -0.0019(9)
O1 0.0143(7) 0.0160(7) 0.0193(8) -0.0077(6) -0.0034(6) 0.0017(6)
C11 0.0145(12) 0.0105(12) 0.0173(13) -0.0006(10) -0.0028(10) -0.0061(10)
C12 0.0120(12) 0.0123(12) 0.0162(12) -0.0004(10) 0.0006(10) -0.0039(10)
C13 0.0130(12) 0.0123(12) 0.0145(13) -0.0032(10) 0.0002(9) -0.0042(10)
C14 0.0187(14) 0.0144(13) 0.0224(14) -0.0024(11) -0.0013(11) -0.0028(11)
C15 0.0200(14) 0.0151(13) 0.0277(15) -0.0035(11) -0.0021(12) -0.0013(11)
C16 0.0173(14) 0.0236(15) 0.0227(14) -0.0047(12) 0.0009(11) 0.0028(11)
C17 0.0153(13) 0.0252(16) 0.0301(15) -0.0035(12) 0.0046(11) -0.0066(12)
C18 0.0200(14) 0.0171(14) 0.0288(15) -0.0063(12) 0.0037(11) -0.0041(11)
C19 0.0178(13) 0.0183(13) 0.0185(13) 0.0000(11) -0.0015(10) -0.0091(10)
O19 0.0358(12) 0.0268(12) 0.0242(11) -0.0066(9) -0.0065(9) -0.0149(10)
C20 0.0208(14) 0.0165(12) 0.0212(13) 0.0049(10) -0.0047(10) -0.0057(10)
O20 0.0183(10) 0.0304(11) 0.0380(12) 0.0067(9) 0.0049(9) 0.0021(8)
C21 0.0181(13) 0.0185(13) 0.0181(13) -0.0077(11) -0.0003(10) -0.0060(10)
O21 0.0339(12) 0.0199(10) 0.0212(10) 0.0002(8) -0.0039(9) -0.0022(9)
C22 0.0262(15) 0.0173(14) 0.0184(13) 0.0014(11) -0.0051(11) -0.0058(12)
O22 0.0223(11) 0.0283(12) 0.0285(11) -0.0011(9) -0.0045(8) 0.0044(9)
C23 0.0333(17) 0.0106(13) 0.0237(15) 0.0012(11) -0.0091(13) -0.0045(11)
O23 0.072(2) 0.0199(12) 0.0247(12) -0.0038(10) -0.0200(12) -0.0153(12)
C24 0.0295(15) 0.0202(14) 0.0182(13) -0.0012(11) -0.0047(11) -0.0077(12)
O24 0.0450(14) 0.0358(13) 0.0291(11) 0.0085(10) -0.0029(10) -0.0248(11)
Co3 0.01308(17) 0.01064(17) 0.01393(17) -0.00116(14) -0.00064(13) -0.00433(13)
Co4 0.01737(18) 0.01078(17) 0.01453(17) -0.00037(14) -0.00332(14) -0.00384(14)
C25 0.0146(10) 0.0181(10) 0.0182(10) -0.0057(8) -0.0034(8) -0.0023(8)
C26 0.0197(13) 0.0204(12) 0.0189(12) -0.0025(10) -0.0031(9) -0.0048(10)
C27 0.0244(13) 0.0186(12) 0.0387(15) -0.0003(11) -0.0070(11) 0.0004(10)
C28 0.0468(18) 0.0384(17) 0.0187(12) -0.0009(12) -0.0055(12) -0.0141(14)
C29 0.0155(12) 0.0242(14) 0.0248(14) -0.0042(11) -0.0053(10) -0.0055(10)
C30 0.0207(12) 0.0247(12) 0.0349(14) -0.0066(11) -0.0051(10) -0.0126(10)
C31 0.0236(13) 0.0182(12) 0.0248(13) -0.0046(10) -0.0015(10) -0.0073(10)
C32 0.0407(17) 0.0196(13) 0.0460(17) -0.0030(12) -0.0049(13) -0.0161(12)
C33 0.0197(11) 0.0136(10) 0.0250(12) -0.0070(9) -0.0022(9) -0.0039(8)
C34 0.0151(13) 0.0131(12) 0.0149(12) -0.0041(10) -0.0002(10) -0.0008(10)
O2 0.0132(7) 0.0166(8) 0.0196(8) -0.0057(6) 0.0008(6) -0.0015(6)
C35 0.0115(12) 0.0120(12) 0.0146(12) -0.0012(10) -0.0017(9) -0.0028(9)
C36 0.0155(13) 0.0104(12) 0.0133(12) -0.0011(10) -0.0027(10) -0.0064(10)
C37 0.0167(13) 0.0149(13) 0.0125(12) -0.0025(10) -0.0010(10) -0.0020(10)
C38 0.0180(14) 0.0142(13) 0.0229(14) -0.0021(11) -0.0009(11) -0.0060(11)
C39 0.0219(15) 0.0172(14) 0.0284(16) -0.0053(12) 0.0000(12) 0.0032(12)
C40 0.0159(13) 0.0269(16) 0.0216(14) -0.0054(12) 0.0023(11) -0.0015(11)
C41 0.0203(15) 0.0261(16) 0.0352(17) -0.0070(13) 0.0082(12) -0.0081(12)
C42 0.0203(14) 0.0173(14) 0.0355(17) -0.0069(12) 0.0056(12) -0.0083(12)
C43 0.0174(13) 0.0163(13) 0.0178(13) -0.0023(10) 0.0008(10) -0.0056(10)
O43 0.0318(12) 0.0189(10) 0.0263(11) 0.0043(8) -0.0041(9) -0.0053(9)
C44 0.0210(13) 0.0188(14) 0.0157(12) 0.0000(11) -0.0001(10) -0.0081(11)
O44 0.0398(13) 0.0275(12) 0.0267(11) -0.0091(10) 0.0000(10) -0.0173(10)
C45 0.0179(13) 0.0163(12) 0.0251(14) -0.0011(11) -0.0012(10) -0.0061(10)
O45 0.0177(10) 0.0290(11) 0.0466(13) -0.0004(10) 0.0040(9) -0.0036(8)
C46 0.0233(15) 0.0179(14) 0.0203(13) 0.0014(11) -0.0077(11) -0.0036(11)
O46 0.0284(12) 0.0222(11) 0.0347(12) 0.0010(9) -0.0012(9) 0.0044(9)
C47 0.0314(16) 0.0143(14) 0.0174(14) 0.0025(11) -0.0040(12) -0.0052(12)
O47 0.072(2) 0.0213(12) 0.0273(13) -0.0001(10) -0.0212(13) -0.0113(13)
C48 0.0299(16) 0.0178(13) 0.0219(14) 0.0006(11) -0.0072(12) -0.0059(12)
O48 0.0482(15) 0.0344(13) 0.0333(12) 0.0097(10) -0.0097(11) -0.0263(12)

loop_
_atom_type_symbol
_atom_type_description
_atom_type_scat_dispersion_real
_atom_type_scat_dispersion_imag
_atom_type_scat_source
C C 0.0033 0.0016 'International Tables Vol C Tables 4.2.6.8 and 6.1.1.4'
H H 0.0000 0.0000 'International Tables Vol C Tables 4.2.6.8 and 6.1.1.4'
O O 0.0106 0.0060 'International Tables Vol C Tables 4.2.6.8 and 6.1.1.4'
Co Co 0.3494 0.9721 'International Tables Vol C Tables 4.2.6.8 and 6.1.1.4'

loop_
_geom_angle_atom_site_label_1
_geom_angle_atom_site_label_2
_geom_angle_atom_site_label_3
_geom_angle
C21 Co1 C19 94.11(13)
C21 Co1 C20 101.24(13)
C19 Co1 C20 106.45(14)
C21 Co1 C12 101.28(12)
C19 Co1 C12 106.73(12)
C20 Co1 C12 138.03(12)
C21 Co1 C11 106.40(12)
C19 Co1 C11 142.59(12)
C20 Co1 C11 99.91(12)
C12 Co1 C11 39.47(10)
C21 Co1 Co2 153.43(10)
C19 Co1 Co2 98.06(9)
C20 Co1 Co2 97.83(9)
C12 Co1 Co2 52.57(8)
C11 Co1 Co2 51.69(8)
C24 Co2 C23 93.58(14)
C24 Co2 C22 103.27(14)
C23 Co2 C22 103.73(14)
C24 Co2 C11 107.65(13)
C23 Co2 C11 144.43(12)
C22 Co2 C11 98.84(12)
C24 Co2 C12 101.20(13)
C23 Co2 C12 109.65(13)
C22 Co2 C12 136.82(12)
C11 Co2 C12 39.40(10)
C24 Co2 Co1 152.46(11)
C23 Co2 Co1 96.31(10)
C22 Co2 Co1 99.25(9)
C11 Co2 Co1 52.70(8)
C12 Co2 Co1 51.25(8)
C5 C1 C2 111.3(2)
C5 C1 C10 109.8(2)
C2 C1 C10 116.5(2)
C5 C1 H1 106.2
C2 C1 H1 106.2
C10 C1 H1 106.2
C4 C2 C3 107.2(2)
C4 C2 C1 114.3(2)
C3 C2 C1 111.3(2)
C4 C2 H2 107.9
C3 C2 H2 107.9
C1 C2 H2 107.9
C2 C3 H3A 109.5
C2 C3 H3B 109.5
H3A C3 H3B 109.5
C2 C3 H3C 109.5
H3A C3 H3C 109.5
H3B C3 H3C 109.5
C2 C4 H4A 109.5
C2 C4 H4B 109.5
H4A C4 H4B 109.5
C2 C4 H4C 109.5
H4A C4 H4C 109.5
H4B C4 H4C 109.5
C6 C5 C1 113.6(2)
C6 C5 H5A 108.8
C1 C5 H5A 108.8
C6 C5 H5B 108.8
C1 C5 H5B 108.8
H5A C5 H5B 107.7
C5 C6 C7 110.5(2)
C5 C6 H6A 109.5
C7 C6 H6A 109.5
C5 C6 H6B 109.5
C7 C6 H6B 109.5
H6A C6 H6B 108.1
C9 C7 C6 108.3(2)
C9 C7 C8 110.3(2)
C6 C7 C8 111.5(2)
C9 C7 H7 108.9
C6 C7 H7 108.9
C8 C7 H7 108.9
C7 C8 H8A 109.5
C7 C8 H8B 109.5
H8A C8 H8B 109.5
C7 C8 H8C 109.5
H8A C8 H8C 109.5
H8B C8 H8C 109.5
C7 C9 C10 116.1(2)
C7 C9 H9A 108.3
C10 C9 H9A 108.3
C7 C9 H9B 108.3
C10 C9 H9B 108.3
H9A C9 H9B 107.4
O1 C10 C11 104.5(2)
O1 C10 C9 106.64(19)
C11 C10 C9 111.2(2)
O1 C10 C1 111.3(2)
C11 C10 C1 114.5(2)
C9 C10 C1 108.3(2)
C10 O1 H1O1 109.5
C12 C11 C10 149.5(3)
C12 C11 Co2 71.06(16)
C10 C11 Co2 133.70(19)
C12 C11 Co1 68.49(16)
C10 C11 Co1 128.04(19)
Co2 C11 Co1 75.62(9)
C11 C12 C13 147.2(3)
C11 C12 Co1 72.03(16)
C13 C12 Co1 132.8(2)
C11 C12 Co2 69.54(16)
C13 C12 Co2 130.2(2)
Co1 C12 Co2 76.18(10)
C14 C13 C18 118.5(3)
C14 C13 C12 120.8(3)
C18 C13 C12 120.7(3)
C15 C14 C13 120.5(3)
C15 C14 H14 119.7
C13 C14 H14 119.7
C16 C15 C14 120.1(3)
C16 C15 H15 120.0
C14 C15 H15 120.0
C15 C16 C17 120.6(3)
C15 C16 H16 119.7
C17 C16 H16 119.7
C16 C17 C18 119.7(3)
C16 C17 H17 120.2
C18 C17 H17 120.2
C17 C18 C13 120.7(3)
C17 C18 H18 119.6
C13 C18 H18 119.6
O19 C19 Co1 178.2(3)
O20 C20 Co1 178.8(3)
O21 C21 Co1 175.5(3)
O22 C22 Co2 177.6(3)
O23 C23 Co2 177.4(3)
O24 C24 Co2 176.2(3)
C43 Co3 C44 91.97(13)
C43 Co3 C45 100.64(13)
C44 Co3 C45 102.84(14)
C43 Co3 C36 105.28(12)
C44 Co3 C36 104.53(12)
C45 Co3 C36 141.24(12)
C43 Co3 C35 108.65(12)
C44 Co3 C35 141.22(12)
C45 Co3 C35 104.99(12)
C36 Co3 C35 39.23(10)
C43 Co3 Co4 157.30(10)
C44 Co3 Co4 98.62(10)
C45 Co3 Co4 96.52(10)
C36 Co3 Co4 52.65(8)
C35 Co3 Co4 51.96(8)
C48 Co4 C47 96.15(14)
C48 Co4 C46 101.16(14)
C47 Co4 C46 105.40(14)
C48 Co4 C35 106.07(13)
C47 Co4 C35 143.16(12)
C46 Co4 C35 98.77(12)
C48 Co4 C36 100.42(13)
C47 Co4 C36 108.93(13)
C46 Co4 C36 136.80(12)
C35 Co4 C36 39.01(10)
C48 Co4 Co3 151.83(11)
C47 Co4 Co3 95.68(10)
C46 Co4 Co3 100.18(10)
C35 Co4 Co3 52.33(8)
C36 Co4 Co3 51.48(8)
C29 C25 C26 114.3(2)
C29 C25 C34 110.8(2)
C26 C25 C34 115.8(2)
C29 C25 H25 104.9
C26 C25 H25 104.9
C34 C25 H25 104.9
C28 C26 C27 109.5(2)
C28 C26 C25 109.8(2)
C27 C26 C25 114.5(2)
C28 C26 H26 107.6
C27 C26 H26 107.6
C25 C26 H26 107.6
C26 C27 H27A 109.5
C26 C27 H27B 109.5
H27A C27 H27B 109.5
C26 C27 H27C 109.5
H27A C27 H27C 109.5
H27B C27 H27C 109.5
C26 C28 H28A 109.5
C26 C28 H28B 109.5
H28A C28 H28B 109.5
C26 C28 H28C 109.5
H28A C28 H28C 109.5
H28B C28 H28C 109.5
C30 C29 C25 111.5(2)
C30 C29 H29A 109.3
C25 C29 H29A 109.3
C30 C29 H29B 109.3
C25 C29 H29B 109.3
H29A C29 H29B 108.0
C29 C30 C31 112.0(2)
C29 C30 H30A 109.2
C31 C30 H30A 109.2
C29 C30 H30B 109.2
C31 C30 H30B 109.2
H30A C30 H30B 107.9
C30 C31 C33 109.4(2)
C30 C31 C32 112.1(2)
C33 C31 C32 111.0(2)
C30 C31 H31 108.1
C33 C31 H31 108.1
C32 C31 H31 108.1
C31 C32 H32A 109.5
C31 C32 H32B 109.5
H32A C32 H32B 109.5
C31 C32 H32C 109.5
H32A C32 H32C 109.5
H32B C32 H32C 109.5
C31 C33 C34 114.0(2)
C31 C33 H33A 108.8
C34 C33 H33A 108.8
C31 C33 H33B 108.8
C34 C33 H33B 108.8
H33A C33 H33B 107.7
O2 C34 C35 107.2(2)
O2 C34 C33 103.8(2)
C35 C34 C33 112.1(2)
O2 C34 C25 108.3(2)
C35 C34 C25 116.2(2)
C33 C34 C25 108.4(2)
C34 O2 H1O2 109.5
C36 C35 C34 148.8(3)
C36 C35 Co4 71.20(16)
C34 C35 Co4 129.62(19)
C36 C35 Co3 69.39(16)
C34 C35 Co3 132.68(19)
Co4 C35 Co3 75.71(9)
C35 C36 C37 147.1(3)
C35 C36 Co3 71.37(17)
C37 C36 Co3 132.4(2)
C35 C36 Co4 69.79(16)
C37 C36 Co4 131.28(19)
Co3 C36 Co4 75.86(10)
C42 C37 C38 118.5(3)
C42 C37 C36 121.0(3)
C38 C37 C36 120.4(3)
C39 C38 C37 120.0(3)
C39 C38 H38 120.0
C37 C38 H38 120.0
C40 C39 C38 121.5(3)
C40 C39 H39 119.2
C38 C39 H39 119.2
C39 C40 C41 118.9(3)
C39 C40 H40 120.5
C41 C40 H40 120.5
C40 C41 C42 120.9(3)
C40 C41 H41 119.6
C42 C41 H41 119.6
C41 C42 C37 120.2(3)
C41 C42 H42 119.9
C37 C42 H42 119.9
O43 C43 Co3 174.2(3)
O44 C44 Co3 177.6(3)
O45 C45 Co3 177.6(3)
O46 C46 Co4 178.9(3)
O47 C47 Co4 179.9(4)
O48 C48 Co4 176.9(3)

loop_
_geom_bond_atom_site_label_1
_geom_bond_atom_site_label_2
_geom_bond_distance
Co1 C21 1.779(3)
Co1 C19 1.808(3)
Co1 C20 1.830(3)
Co1 C12 1.964(3)
Co1 C11 2.008(3)
Co1 Co2 2.4449(5)
Co2 C24 1.793(3)
Co2 C23 1.803(3)
Co2 C22 1.838(3)
Co2 C11 1.980(3)
Co2 C12 1.999(3)
C1 C5 1.540(4)
C1 C2 1.551(4)
C1 C10 1.560(3)
C1 H1 1.0000
C2 C4 1.524(4)
C2 C3 1.542(4)
C2 H2 1.0000
C3 H3A 0.9800
C3 H3B 0.9800
C3 H3C 0.9800
C4 H4A 0.9800
C4 H4B 0.9800
C4 H4C 0.9800
C5 C6 1.523(4)
C5 H5A 0.9900
C5 H5B 0.9900
C6 C7 1.526(3)
C6 H6A 0.9900
C6 H6B 0.9900
C7 C9 1.515(3)
C7 C8 1.532(4)
C7 H7 1.0000
C8 H8A 0.9800
C8 H8B 0.9800
C8 H8C 0.9800
C9 C10 1.541(4)
C9 H9A 0.9900
C9 H9B 0.9900
C10 O1 1.431(3)
C10 C11 1.513(4)
O1 H1O1 0.8400
C11 C12 1.342(4)
C12 C13 1.463(4)
C13 C14 1.396(4)
C13 C18 1.404(4)
C14 C15 1.393(4)
C14 H14 0.9500
C15 C16 1.376(4)
C15 H15 0.9500
C16 C17 1.386(4)
C16 H16 0.9500
C17 C18 1.388(4)
C17 H17 0.9500
C18 H18 0.9500
C19 O19 1.133(3)
C20 O20 1.124(3)
C21 O21 1.145(4)
C22 O22 1.123(4)
C23 O23 1.133(4)
C24 O24 1.131(4)
Co3 C43 1.801(3)
Co3 C44 1.820(3)
Co3 C45 1.821(3)
Co3 C36 1.967(3)
Co3 C35 1.991(3)
Co3 Co4 2.4374(5)
Co4 C48 1.788(3)
Co4 C47 1.809(3)
Co4 C46 1.831(3)
Co4 C35 1.981(3)
Co4 C36 1.998(3)
C25 C29 1.539(4)
C25 C26 1.550(4)
C25 C34 1.550(4)
C25 H25 1.0000
C26 C28 1.528(4)
C26 C27 1.532(4)
C26 H26 1.0000
C27 H27A 0.9800
C27 H27B 0.9800
C27 H27C 0.9800
C28 H28A 0.9800
C28 H28B 0.9800
C28 H28C 0.9800
C29 C30 1.516(4)
C29 H29A 0.9900
C29 H29B 0.9900
C30 C31 1.522(4)
C30 H30A 0.9900
C30 H30B 0.9900
C31 C33 1.523(4)
C31 C32 1.525(4)
C31 H31 1.0000
C32 H32A 0.9800
C32 H32B 0.9800
C32 H32C 0.9800
C33 C34 1.527(4)
C33 H33A 0.9900
C33 H33B 0.9900
C34 O2 1.453(3)
C34 C35 1.520(4)
O2 H1O2 0.8400
C35 C36 1.329(3)
C36 C37 1.479(4)
C37 C42 1.392(4)
C37 C38 1.400(4)
C38 C39 1.379(4)
C38 H38 0.9500
C39 C40 1.370(4)
C39 H39 0.9500
C40 C41 1.380(4)
C40 H40 0.9500
C41 C42 1.388(4)
C41 H41 0.9500
C42 H42 0.9500
C43 O43 1.122(4)
C44 O44 1.134(4)
C45 O45 1.131(4)
C46 O46 1.131(4)
C47 O47 1.130(4)
C48 O48 1.137(4)

loop_
_geom_hbond_atom_site_label_D
_geom_hbond_atom_site_label_H
_geom_hbond_atom_site_label_A
_geom_hbond_distance_DH
_geom_hbond_distance_HA
_geom_hbond_distance_DA
_geom_hbond_angle_DHA
_geom_hbond_site_symmetry_A
O1 H1O1 O2 0.84 1.97 2.812(2) 174.4 1_465

loop_
_geom_torsion_atom_site_label_1
_geom_torsion_atom_site_label_2
_geom_torsion_atom_site_label_3
_geom_torsion_atom_site_label_4
_geom_torsion
C21 Co1 Co2 C24 11.3(3)
C19 Co1 Co2 C24 -105.1(2)
C20 Co1 Co2 C24 146.9(2)
C12 Co1 Co2 C24 -0.2(2)
C11 Co1 Co2 C24 50.5(2)
C21 Co1 Co2 C23 121.7(2)
C19 Co1 Co2 C23 5.25(14)
C20 Co1 Co2 C23 -102.70(15)
C12 Co1 Co2 C23 110.18(15)
C11 Co1 Co2 C23 160.82(15)
C21 Co1 Co2 C22 -133.3(2)
C19 Co1 Co2 C22 110.31(14)
C20 Co1 Co2 C22 2.36(13)
C12 Co1 Co2 C22 -144.75(14)
C11 Co1 Co2 C22 -94.11(14)
C21 Co1 Co2 C11 -39.2(2)
C19 Co1 Co2 C11 -155.58(13)
C20 Co1 Co2 C11 96.47(14)
C12 Co1 Co2 C11 -50.64(13)
C21 Co1 Co2 C12 11.5(2)
C19 Co1 Co2 C12 -104.94(14)
C20 Co1 Co2 C12 147.12(14)
C11 Co1 Co2 C12 50.64(13)
C5 C1 C2 C4 -173.5(2)
C10 C1 C2 C4 59.5(3)
C5 C1 C2 C3 -51.9(3)
C10 C1 C2 C3 -178.8(2)
C2 C1 C5 C6 173.4(2)
C10 C1 C5 C6 -56.0(3)
C1 C5 C6 C7 58.1(3)
C5 C6 C7 C9 -55.4(3)
C5 C6 C7 C8 -177.0(2)
C6 C7 C9 C10 57.5(3)
C8 C7 C9 C10 179.7(2)
C7 C9 C10 O1 -175.77(19)
C7 C9 C10 C11 70.8(3)
C7 C9 C10 C1 -55.9(3)
C5 C1 C10 O1 168.7(2)
C2 C1 C10 O1 -63.6(3)
C5 C1 C10 C11 -73.0(3)
C2 C1 C10 C11 54.7(3)
C5 C1 C10 C9 51.8(3)
C2 C1 C10 C9 179.5(2)
O1 C10 C11 C12 170.9(4)
C9 C10 C11 C12 -74.4(5)
C1 C10 C11 C12 48.8(6)
O1 C10 C11 Co2 33.3(3)
C9 C10 C11 Co2 148.0(2)
C1 C10 C11 Co2 -88.7(3)
O1 C10 C11 Co1 -74.8(3)
C9 C10 C11 Co1 39.9(3)
C1 C10 C11 Co1 163.11(18)
C24 Co2 C11 C12 -86.21(19)
C23 Co2 C11 C12 37.7(3)
C22 Co2 C11 C12 166.74(18)
Co1 Co2 C11 C12 71.81(15)
C24 Co2 C11 C10 72.6(3)
C23 Co2 C11 C10 -163.6(3)
C22 Co2 C11 C10 -34.5(3)
C12 Co2 C11 C10 158.8(4)
Co1 Co2 C11 C10 -129.4(3)
C24 Co2 C11 Co1 -158.02(11)
C23 Co2 C11 Co1 -34.1(3)
C22 Co2 C11 Co1 94.93(12)
C12 Co2 C11 Co1 -71.81(15)
C21 Co1 C11 C12 87.89(18)
C19 Co1 C11 C12 -32.6(3)
C20 Co1 C11 C12 -167.18(18)
Co2 Co1 C11 C12 -74.99(16)
C21 Co1 C11 C10 -62.3(3)
C19 Co1 C11 C10 177.2(2)
C20 Co1 C11 C10 42.6(3)
C12 Co1 C11 C10 -150.2(3)
Co2 Co1 C11 C10 134.8(3)
C21 Co1 C11 Co2 162.88(10)
C19 Co1 C11 Co2 42.4(2)
C20 Co1 C11 Co2 -92.19(11)
C12 Co1 C11 Co2 74.99(16)
C10 C11 C12 C13 -15.1(8)
Co2 C11 C12 C13 133.8(5)
Co1 C11 C12 C13 -144.6(5)
C10 C11 C12 Co1 129.5(5)
Co2 C11 C12 Co1 -81.54(8)
C10 C11 C12 Co2 -149.0(5)
Co1 C11 C12 Co2 81.54(8)
C21 Co1 C12 C11 -102.17(18)
C19 Co1 C12 C11 160.00(17)
C20 Co1 C12 C11 19.1(3)
Co2 Co1 C12 C11 72.62(16)
C21 Co1 C12 C13 52.5(3)
C19 Co1 C12 C13 -45.3(3)
C20 Co1 C12 C13 173.8(2)
C11 Co1 C12 C13 154.7(4)
Co2 Co1 C12 C13 -132.7(3)
C21 Co1 C12 Co2 -174.79(10)
C19 Co1 C12 Co2 87.38(12)
C20 Co1 C12 Co2 -53.5(2)
C11 Co1 C12 Co2 -72.62(16)
C24 Co2 C12 C11 104.23(18)
C23 Co2 C12 C11 -157.82(18)
C22 Co2 C12 C11 -19.3(3)
Co1 Co2 C12 C11 -75.69(15)
C24 Co2 C12 C13 -45.0(3)
C23 Co2 C12 C13 53.0(3)
C22 Co2 C12 C13 -168.5(2)
C11 Co2 C12 C13 -149.2(3)
Co1 Co2 C12 C13 135.1(3)
C24 Co2 C12 Co1 179.92(10)
C23 Co2 C12 Co1 -82.14(13)
C22 Co2 C12 Co1 56.35(19)
C11 Co2 C12 Co1 75.69(15)
C11 C12 C13 C14 130.7(5)
Co1 C12 C13 C14 -0.6(4)
Co2 C12 C13 C14 -111.5(3)
C11 C12 C13 C18 -50.7(6)
Co1 C12 C13 C18 177.9(2)
Co2 C12 C13 C18 67.0(4)
C18 C13 C14 C15 1.2(4)
C12 C13 C14 C15 179.8(3)
C13 C14 C15 C16 0.1(5)
C14 C15 C16 C17 -0.9(5)
C15 C16 C17 C18 0.3(5)
C16 C17 C18 C13 1.1(5)
C14 C13 C18 C17 -1.8(5)
C12 C13 C18 C17 179.6(3)
C43 Co3 Co4 C48 -10.4(3)
C44 Co3 Co4 C48 106.4(2)
C45 Co3 Co4 C48 -149.5(2)
C36 Co3 Co4 C48 4.7(2)
C35 Co3 Co4 C48 -45.5(2)
C43 Co3 Co4 C47 -124.9(2)
C44 Co3 Co4 C47 -7.98(14)
C45 Co3 Co4 C47 96.11(14)
C36 Co3 Co4 C47 -109.73(14)
C35 Co3 Co4 C47 -159.93(14)
C43 Co3 Co4 C46 128.3(2)
C44 Co3 Co4 C46 -114.78(14)
C45 Co3 Co4 C46 -10.69(14)
C36 Co3 Co4 C46 143.47(13)
C35 Co3 Co4 C46 93.27(14)
C43 Co3 Co4 C35 35.1(2)
C44 Co3 Co4 C35 151.95(14)
C45 Co3 Co4 C35 -103.96(13)
C36 Co3 Co4 C35 50.20(13)
C43 Co3 Co4 C36 -15.1(2)
C44 Co3 Co4 C36 101.75(14)
C45 Co3 Co4 C36 -154.16(14)
C35 Co3 Co4 C36 -50.20(13)
C29 C25 C26 C28 -100.8(3)
C34 C25 C26 C28 128.7(2)
C29 C25 C26 C27 22.8(3)
C34 C25 C26 C27 -107.7(3)
C26 C25 C29 C30 170.6(2)
C34 C25 C29 C30 -56.5(3)
C25 C29 C30 C31 56.2(3)
C29 C30 C31 C33 -54.8(3)
C29 C30 C31 C32 -178.3(2)
C30 C31 C33 C34 56.6(3)
C32 C31 C33 C34 -179.2(2)
C31 C33 C34 O2 -171.9(2)
C31 C33 C34 C35 72.7(3)
C31 C33 C34 C25 -56.9(3)
C29 C25 C34 O2 167.4(2)
C26 C25 C34 O2 -60.4(3)
C29 C25 C34 C35 -71.9(3)
C26 C25 C34 C35 60.3(3)
C29 C25 C34 C33 55.4(3)
C26 C25 C34 C33 -172.4(2)
O2 C34 C35 C36 159.5(4)
C33 C34 C35 C36 -87.2(5)
C25 C34 C35 C36 38.2(6)
O2 C34 C35 Co4 -76.5(3)
C33 C34 C35 Co4 36.9(3)
C25 C34 C35 Co4 162.29(19)
O2 C34 C35 Co3 32.6(3)
C33 C34 C35 Co3 146.0(2)
C25 C34 C35 Co3 -88.6(3)
C48 Co4 C35 C36 86.76(19)
C47 Co4 C35 C36 -38.0(3)
C46 Co4 C35 C36 -168.86(18)
Co3 Co4 C35 C36 -72.73(16)
C48 Co4 C35 C34 -66.3(3)
C47 Co4 C35 C34 168.9(2)
C46 Co4 C35 C34 38.1(3)
C36 Co4 C35 C34 -153.1(3)
Co3 Co4 C35 C34 134.2(3)
C48 Co4 C35 Co3 159.48(11)
C47 Co4 C35 Co3 34.7(2)
C46 Co4 C35 Co3 -96.14(12)
C36 Co4 C35 Co3 72.73(15)
C43 Co3 C35 C36 -91.51(18)
C44 Co3 C35 C36 27.0(3)
C45 Co3 C35 C36 161.50(18)
Co4 Co3 C35 C36 74.96(16)
C43 Co3 C35 C34 62.2(3)
C44 Co3 C35 C34 -179.2(2)
C45 Co3 C35 C34 -44.8(3)
C36 Co3 C35 C34 153.7(3)
Co4 Co3 C35 C34 -131.3(3)
C43 Co3 C35 Co4 -166.47(10)
C44 Co3 C35 Co4 -47.9(2)
C45 Co3 C35 Co4 86.55(12)
C36 Co3 C35 Co4 -74.96(16)
C34 C35 C36 C37 1.1(8)
Co4 C35 C36 C37 -136.5(5)
Co3 C35 C36 C37 142.1(5)
C34 C35 C36 Co3 -141.0(5)
Co4 C35 C36 Co3 81.34(8)
C34 C35 C36 Co4 137.6(5)
Co3 C35 C36 Co4 -81.34(8)
C43 Co3 C36 C35 100.93(18)
C44 Co3 C36 C35 -162.90(17)
C45 Co3 C36 C35 -29.3(3)
Co4 Co3 C36 C35 -73.08(16)
C43 Co3 C36 C37 -52.3(3)
C44 Co3 C36 C37 43.9(3)
C45 Co3 C36 C37 177.5(2)
C35 Co3 C36 C37 -153.2(3)
Co4 Co3 C36 C37 133.7(3)
C43 Co3 C36 Co4 174.01(10)
C44 Co3 C36 Co4 -89.82(12)
C45 Co3 C36 Co4 43.8(2)
C35 Co3 C36 Co4 73.08(16)
C48 Co4 C36 C35 -102.72(18)
C47 Co4 C36 C35 157.02(18)
C46 Co4 C36 C35 16.2(3)
Co3 Co4 C36 C35 75.03(16)
C48 Co4 C36 C37 47.5(3)
C47 Co4 C36 C37 -52.8(3)
C46 Co4 C36 C37 166.4(2)
C35 Co4 C36 C37 150.2(3)
Co3 Co4 C36 C37 -134.7(3)
C48 Co4 C36 Co3 -177.75(11)
C47 Co4 C36 Co3 81.99(13)
C46 Co4 C36 Co3 -58.84(19)
C35 Co4 C36 Co3 -75.03(16)
C35 C36 C37 C42 56.2(6)
Co3 C36 C37 C42 -175.8(2)
Co4 C36 C37 C42 -64.6(4)
C35 C36 C37 C38 -123.6(5)
Co3 C36 C37 C38 4.5(4)
Co4 C36 C37 C38 115.7(3)
C42 C37 C38 C39 -1.1(4)
C36 C37 C38 C39 178.7(3)
C37 C38 C39 C40 0.8(5)
C38 C39 C40 C41 0.3(5)
C39 C40 C41 C42 -1.2(5)
C40 C41 C42 C37 0.9(5)
C38 C37 C42 C41 0.2(5)
C36 C37 C42 C41 -179.5(3)
